data_8100033
loop_
_publ_author_name
'Harringer, N. A.'
'Presslinger, H.'
'Klepp, K. O.'

_publ_section_title
;
Crystal structure of a mixed dicalcium ferrite, Ca~2~Fe~1.66~V~0.34~O~5~
;
_journal_issue 1
_journal_name_full 'Zeitschrift f\"ur Kristallographie - New Crystal Structures'
_journal_page_first 5
_journal_page_last 6
_journal_volume 219
_journal_year 2004
_chemical_formula_moiety 'Ca2 Fe1.66 O5 V0.34 '
_chemical_formula_sum 'Ca2 Fe1.66 O5 V0.34'
_chemical_formula_weight 270.18
_space_group_IT_number 62
_symmetry_cell_setting orthorhombic
_symmetry_Int_Tables_number 62
_symmetry_space_group_name_Hall '-P 2ac 2n'
_symmetry_space_group_name_H-M 'P n m a'
_cell_angle_alpha 90
_cell_angle_beta 90
_cell_angle_gamma 90
_cell_formula_units_Z 4
_cell_length_a 5.4171(6)
_cell_length_b 14.774(4)
_cell_length_c 5.584(2)
_cell_measurement_temperature 294.1
_cell_volume 446.9(2)
_exptl_crystal_density_diffrn 4.015
_cod_original_formula_sum 'Ca2 Fe1.66 O5 V0.34 '
_cod_database_code 8100033

loop_
_symmetry_equiv_pos_as_xyz
x,y,z
-x,-y,-z
-x+1/2,y+1/2,z+1/2
x+1/2,-y+1/2,-z+1/2
x,-y+1/2,z
-x,y+1/2,-z
-x+1/2,-y,z+1/2
x+1/2,y,-z+1/2

loop_
_atom_site_label
_atom_site_type_symbol
_atom_site_fract_x
_atom_site_fract_y
_atom_site_fract_z
_atom_site_U_iso_or_equiv
_atom_site_adp_type
_atom_site_occupancy
_atom_site_symmetry_multiplicity
_atom_site_Wyckoff_symbol
_atom_site_calc_flag
_atom_site_refinement_flags
_atom_site_disorder_assembly
_atom_site_disorder_group
Ca1 Ca 0.48016(11) -0.10854(4) -0.02281(10) 0.00889(13) Uani 1.00 8 d d . . .
Fe1 Fe 0.5000 0.0000 0.5000 0.0058(2) Uani 0.66(2) 4 a d SP . .
Fe2 Fe 0.44752(11) -0.2500 0.43506(10) 0.00669(13) Uani 1.00 4 c ? S . .
V1 V 0.5000 0.0000 0.5000 0.0058(2) Uani 0.34(2) 4 a d SP . .
O1 O 0.5232(4) -0.3599(2) 0.5720(4) 0.0112(5) Uani 1.00 8 d d . . .
O2 O 0.5984(5) -0.2500 0.1259(5) 0.0096(6) Uani 1.00 4 c d S . .
O3 O 0.7358(3) -0.0157(1) 0.2358(4) 0.0083(4) Uani 1.00 8 d d . . .

loop_
_atom_site_aniso_label
_atom_site_aniso_U_11
_atom_site_aniso_U_22
_atom_site_aniso_U_33
_atom_site_aniso_U_12
_atom_site_aniso_U_13
_atom_site_aniso_U_23
Ca1 0.0089(3) 0.0093(3) 0.0084(2) 0.0010(2) -0.0015(2) -0.0002(2)
Fe1 0.0012(3) 0.0115(3) 0.0047(3) 0.0001(2) 0.0000(2) -0.0004(2)
Fe2 0.0046(3) 0.0076(3) 0.0079(3) 0.0000 -0.0000(2) 0.0000
V1 0.0012(3) 0.0115(3) 0.0047(3) -0.0000(2) 0.0000(2) -0.0005(2)
O1 0.0129(9) 0.0124(11) 0.0084(8) 0.0011(7) 0.0009(7) 0.0013(7)
O2 0.0043(11) 0.0133(13) 0.0111(12) 0.0000 0.0005(10) 0.0000
O3 0.0037(8) 0.0115(9) 0.0096(8) 0.0003(6) 0.0036(7) 0.0005(7)

loop_
_geom_bond_atom_site_label_1
_geom_bond_site_symmetry_1
_geom_bond_atom_site_label_2
_geom_bond_site_symmetry_2
_geom_bond_distance
_geom_bond_publ_flag
Fe1 . O3 . 1.9651(18) yes
Fe2 . O1 . 1.841(2) yes
Fe2 . O2 . 1.910(3) yes
V1 . O3 . 1.9651(18) yes
